data_7134526
loop_
_publ_author_name
'Yuan, Zong-Rui'
'Sun, Meng-Qi'
'Chen, Wei-Chen'
'Zhang, Zhi-Qi'
'Ma, Jun-An'
'Zhang, Fa-Guang'

_publ_section_title
;
 Transition metal/photocatalyst-free skeletal editing of indene with
 iodonium difluorodiazo reagent to access 2-(difluoromethyl)naphthalene
;
_journal_issue 48
_journal_name_full 'Chemical Communications'
_journal_page_first 8667
_journal_page_last 8670
_journal_paper_doi 10.1039/D5CC01777G
_journal_volume 61
_journal_year 2025
_chemical_formula_moiety 'C26 H29 F2 N O2'
_chemical_formula_sum 'C26 H29 F2 N O2'
_chemical_formula_weight 425.50
_space_group_crystal_system orthorhombic
_space_group_IT_number 61
_space_group_name_Hall '-P 2ac 2ab'
_space_group_name_H-M_alt 'P b c a'
_atom_sites_solution_hydrogens geom
_atom_sites_solution_primary direct
_audit_creation_date 2025-02-22
_audit_creation_method
;
Olex2 1.5-beta
(compiled 2022.04.07 svn.rca3783a0 for OlexSys, GUI svn.r6439)
;
_audit_update_record
;
2025-02-24 deposited with the CCDC.	2025-05-09 downloaded from the CCDC.
;
_cell_angle_alpha 90
_cell_angle_beta 90
_cell_angle_gamma 90
_cell_formula_units_Z 8
_cell_length_a 8.04360(10)
_cell_length_b 64.4922(10)
_cell_length_c 8.45790(10)
_cell_measurement_reflns_used 10675
_cell_measurement_temperature 100.00(10)
_cell_measurement_theta_max 72.7710
_cell_measurement_theta_min 2.7280
_cell_volume 4387.53(10)
_computing_cell_refinement 'CrysAlisPro 1.171.43.121a (Rigaku OD, 2024)'
_computing_data_collection 'CrysAlisPro 1.171.43.121a (Rigaku OD, 2024)'
_computing_data_reduction 'CrysAlisPro 1.171.43.121a (Rigaku OD, 2024)'
_computing_molecular_graphics 'Olex2 1.5-beta (Dolomanov et al., 2009)'
_computing_publication_material 'Olex2 1.5-beta (Dolomanov et al., 2009)'
_computing_structure_refinement 'SHELXL 2018/3 (Sheldrick, 2015)'
_computing_structure_solution 'SHELXS  (Sheldrick, 2008)'
_diffrn_ambient_environment N~2~
_diffrn_ambient_temperature 100.00(10)
_diffrn_detector 'Hybrid Pixel Array Detector'
_diffrn_detector_area_resol_mean 10.0000
_diffrn_detector_type HyPix
_diffrn_measured_fraction_theta_full 0.986
_diffrn_measured_fraction_theta_max 0.970
_diffrn_measurement_details
;
List of Runs (angles in degrees, time in seconds):

  # Type    Start    End  Width  t~exp~   \w     \q     \k     \f   Frames
#--------------------------------------------------------------------------
  1  \w     17.00  57.00   0.50    0.05    --   36.61  57.00-120.00   80
  2  \w     37.00  62.00   0.50    0.05    --   36.61  57.00-150.00   50
  3  \w     88.00 173.00   0.50    0.08    --  109.42  61.00   0.00  170
  4  \w    123.00 164.00   0.50    0.08    --  109.42  77.00  90.00   82
  5  \w     95.00 136.00   0.50    0.08    --  109.42  65.00 146.00   82
  6  \w    120.00 167.00   0.50    0.08    --  109.42  45.00 -30.00   94
  7  \w     89.00 175.00   0.50    0.08    --  109.42  45.00 -90.00  172
  8  \w    111.00 170.00   0.50    0.08    --  109.42  30.00-120.00  118
  9  \w     31.00  75.00   0.50    0.08    --  109.42 -77.00-120.00   88
 10  \w     31.00  77.00   0.50    0.08    --  109.42 -77.00  30.00   92
 11  \w     31.00  65.00   0.50    0.08    --  109.42 -77.00  60.00   68
 12  \w     44.00  87.00   0.50    0.05    --   36.61-140.00-150.00   86
 13  \w      7.00  55.00   0.50    0.05    --   36.61 -99.00 -90.00   96
 14  \w      8.00  33.00   0.50    0.05    --   36.61 -99.00   0.00   50
 15  \w     46.00  78.00   0.50    0.05    --   36.61 -99.00   0.00   64
 16  \w    -32.00  54.00   0.50    0.05    --   36.61 -65.00  11.00  172
 17  \w    -51.00 -26.00   0.50    0.05    --   36.61 -19.00 120.00   50
 18  \w    -51.00 -16.00   0.50    0.05    --   36.61 -19.00  30.00   70
 19  \w    -51.00 -22.00   0.50    0.05    --   36.61 -19.00 -30.00   58
 20  \w    -48.00 -17.00   0.50    0.05    --   36.61 -19.00 -60.00   62
 21  \w    -47.00 -17.00   0.50    0.05    --   36.61 -19.00-120.00   60
 22  \w    -54.00 -15.00   0.50    0.05    --  -36.61 -57.00 -60.00   78
 23  \w    -53.00 -27.00   0.50    0.05    --  -36.61 -57.00-150.00   52
 24  \w    -56.00 -31.00   0.50    0.05    --  -36.61 -57.00  30.00   50
;
_diffrn_measurement_device 'four-circle diffractometer'
_diffrn_measurement_device_type 'ROD, Synergy Custom system, HyPix'
_diffrn_measurement_method '\w scans'
_diffrn_orient_matrix_type 'CrysAlisPro convention (1999,Acta A55,543-557)'
_diffrn_orient_matrix_UB_11 -0.1119803000
_diffrn_orient_matrix_UB_12 0.0038642000
_diffrn_orient_matrix_UB_13 0.1447886000
_diffrn_orient_matrix_UB_21 -0.0876842000
_diffrn_orient_matrix_UB_22 0.0177575000
_diffrn_orient_matrix_UB_23 -0.0888774000
_diffrn_orient_matrix_UB_31 -0.1282481000
_diffrn_orient_matrix_UB_32 -0.0155132000
_diffrn_orient_matrix_UB_33 -0.0657062000
_diffrn_radiation_monochromator mirror
_diffrn_radiation_probe x-ray
_diffrn_radiation_type 'Cu K\a'
_diffrn_radiation_wavelength 1.54184
_diffrn_reflns_av_R_equivalents 0.0353
_diffrn_reflns_av_unetI/netI 0.0218
_diffrn_reflns_Laue_measured_fraction_full 0.986
_diffrn_reflns_Laue_measured_fraction_max 0.970
_diffrn_reflns_limit_h_max 8
_diffrn_reflns_limit_h_min -9
_diffrn_reflns_limit_k_max 77
_diffrn_reflns_limit_k_min -79
_diffrn_reflns_limit_l_max 10
_diffrn_reflns_limit_l_min -9
_diffrn_reflns_number 16726
_diffrn_reflns_point_group_measured_fraction_full 0.986
_diffrn_reflns_point_group_measured_fraction_max 0.970
_diffrn_reflns_theta_full 67.684
_diffrn_reflns_theta_max 72.800
_diffrn_reflns_theta_min 2.741
_diffrn_source 'Rotating-anode X-ray tube'
_diffrn_source_type 'Rigaku (Cu) X-ray Source'
_exptl_absorpt_coefficient_mu 0.754
_exptl_absorpt_correction_T_max 1.00000
_exptl_absorpt_correction_T_min 0.91140
_exptl_absorpt_correction_type multi-scan
_exptl_absorpt_process_details
;
CrysAlisPro 1.171.43.121a (Rigaku Oxford Diffraction, 2024)
Empirical absorption correction using spherical harmonics,
implemented in SCALE3 ABSPACK scaling algorithm.
;
_exptl_crystal_colour 'clear light colourless'
_exptl_crystal_density_diffrn 1.288
_exptl_crystal_description block
_exptl_crystal_F_000 1808
_exptl_crystal_size_max 0.12
_exptl_crystal_size_mid 0.1
_exptl_crystal_size_min 0.08
_refine_diff_density_max 0.342
_refine_diff_density_min -0.504
_refine_diff_density_rms 0.075
_refine_ls_extinction_method none
_refine_ls_goodness_of_fit_ref 1.154
_refine_ls_hydrogen_treatment constr
_refine_ls_matrix_type full
_refine_ls_number_parameters 282
_refine_ls_number_reflns 4231
_refine_ls_number_restraints 0
_refine_ls_restrained_S_all 1.154
_refine_ls_R_factor_all 0.0764
_refine_ls_R_factor_gt 0.0742
_refine_ls_shift/su_max 0.001
_refine_ls_shift/su_mean 0.000
_refine_ls_structure_factor_coef Fsqd
_refine_ls_weighting_details 'w=1/[\s^2^(Fo^2^)+(0.0610P)^2^+12.7461P] where P=(Fo^2^+2Fc^2^)/3'
_refine_ls_weighting_scheme calc
_refine_ls_wR_factor_gt 0.1928
_refine_ls_wR_factor_ref 0.1939
_reflns_Friedel_coverage 0.000
_reflns_number_gt 4009
_reflns_number_total 4231
_reflns_threshold_expression 'I > 2\s(I)'
_cod_data_source_file d5cc01777g2.cif
_cod_data_source_block t31
_cod_depositor_comments 'Adding full bibliography for 7134525--7134526.cif.'
_cod_database_code 7134526
_shelx_shelxl_version_number 2018/3
_chemical_oxdiff_formula 'C H O N S F'
_shelx_space_group_comment
;
The symmetry employed for this shelxl refinement is uniquely defined
by the following loop, which should always be used as a source of
symmetry information in preference to the above space-group names.
They are only intended as comments.
;
_shelx_estimated_absorpt_t_max 0.942
_shelx_estimated_absorpt_t_min 0.915
_olex2_refinement_description
;
1. Fixed Uiso
 At 1.2 times of:
  All C(H) groups, All C(H,H) groups
 At 1.5 times of:
  All C(H,H,H) groups
2.a Ternary CH refined with riding coordinates:
 C11(H11), C13(H13)
2.b Secondary CH2 refined with riding coordinates:
 C12(H12A,H12B), C14(H14A,H14B), C15(H15A,H15B), C16(H16A,H16B), C17(H17A,
 H17B), C18(H18A,H18B)
2.c Aromatic/amide H refined with riding coordinates:
 C2(H2), C5(H5), C7(H7), C10(H10), C20(H20), C21(H21), C22(H22), C23(H23),
 C24(H24)
2.d Idealised Me refined as rotating group:
 C25(H25A,H25B,H25C), C26(H26A,H26B,H26C)
;
_olex2_submission_special_instructions 'No special instructions were received'
_oxdiff_exptl_absorpt_empirical_details
;
Empirical correction (ABSPACK) includes:
- Absorption correction using spherical harmonics
- Frame scaling
;
_oxdiff_exptl_absorpt_empirical_full_max 1.913
_oxdiff_exptl_absorpt_empirical_full_min 0.648

loop_
_space_group_symop_operation_xyz
'x, y, z'
'-x+1/2, -y, z+1/2'
'-x, y+1/2, -z+1/2'
'x+1/2, -y+1/2, -z'
'-x, -y, -z'
'x-1/2, y, -z-1/2'
'x, -y-1/2, z-1/2'
'-x-1/2, y-1/2, z'

loop_
_atom_site_label
_atom_site_type_symbol
_atom_site_fract_x
_atom_site_fract_y
_atom_site_fract_z
_atom_site_U_iso_or_equiv
_atom_site_adp_type
_atom_site_occupancy
_atom_site_site_symmetry_order
_atom_site_calc_flag
_atom_site_refinement_flags_posn
_atom_site_refinement_flags_adp
_atom_site_refinement_flags_occupancy
_atom_site_disorder_assembly
_atom_site_disorder_group
F1 F 0.1312(3) 0.62316(3) 0.6623(3) 0.0387(5) Uani 1 1 d . . . . .
F2 F 0.0217(3) 0.60511(3) 0.4713(2) 0.0376(5) Uani 1 1 d . . . . .
O1 O 0.7084(3) 0.51601(3) 0.6295(2) 0.0232(5) Uani 1 1 d . . . . .
O2 O 0.9227(3) 0.53569(3) 0.4656(2) 0.0212(5) Uani 1 1 d . . . . .
N1 N 0.6010(3) 0.68565(4) 0.5196(3) 0.0207(5) Uani 1 1 d . . . . .
C1 C 0.4755(4) 0.56521(4) 0.5744(3) 0.0177(6) Uani 1 1 d . . . . .
C2 C 0.5118(4) 0.54462(4) 0.6257(3) 0.0185(6) Uani 1 1 d . . . . .
H2 H 0.432911 0.537219 0.687357 0.022 Uiso 1 1 calc R U . . .
C3 C 0.6599(4) 0.53549(4) 0.5864(3) 0.0183(6) Uani 1 1 d . . . . .
C4 C 0.7801(4) 0.54651(4) 0.4932(3) 0.0172(6) Uani 1 1 d . . . . .
C5 C 0.7466(4) 0.56615(4) 0.4413(3) 0.0181(6) Uani 1 1 d . . . . .
H5 H 0.826213 0.573318 0.378909 0.022 Uiso 1 1 calc R U . . .
C6 C 0.5934(4) 0.57594(4) 0.4799(3) 0.0177(6) Uani 1 1 d . . . . .
C7 C 0.5530(4) 0.59597(4) 0.4243(3) 0.0194(6) Uani 1 1 d . . . . .
H7 H 0.630922 0.603001 0.359156 0.023 Uiso 1 1 calc R U . . .
C8 C 0.4053(4) 0.60577(4) 0.4605(3) 0.0200(6) Uani 1 1 d . . . . .
C9 C 0.2905(4) 0.59497(4) 0.5595(3) 0.0192(6) Uani 1 1 d . . . . .
C10 C 0.3251(4) 0.57534(4) 0.6128(3) 0.0185(6) Uani 1 1 d . . . . .
H10 H 0.245946 0.568396 0.677077 0.022 Uiso 1 1 calc R U . . .
C11 C 0.1230(4) 0.60378(5) 0.6031(4) 0.0240(7) Uani 1 1 d . . . . .
H11 H 0.069258 0.594505 0.682843 0.029 Uiso 1 1 calc R U . . .
C12 C 0.3697(4) 0.62723(4) 0.3970(3) 0.0219(6) Uani 1 1 d . . . . .
H12A H 0.247942 0.628805 0.385080 0.026 Uiso 1 1 calc R U . . .
H12B H 0.419700 0.628420 0.290415 0.026 Uiso 1 1 calc R U . . .
C13 C 0.4350(4) 0.64516(4) 0.4998(3) 0.0184(6) Uani 1 1 d . . . . .
H13 H 0.402880 0.642401 0.612112 0.022 Uiso 1 1 calc R U . . .
C14 C 0.3527(4) 0.66541(4) 0.4475(4) 0.0244(7) Uani 1 1 d . . . . .
H14A H 0.371537 0.667453 0.332911 0.029 Uiso 1 1 calc R U . . .
H14B H 0.231302 0.664476 0.465377 0.029 Uiso 1 1 calc R U . . .
C15 C 0.4216(4) 0.68395(4) 0.5377(4) 0.0237(6) Uani 1 1 d . . . . .
H15A H 0.368346 0.696794 0.498305 0.028 Uiso 1 1 calc R U . . .
H15B H 0.394068 0.682512 0.651264 0.028 Uiso 1 1 calc R U . . .
C16 C 0.6235(4) 0.64775(4) 0.4924(4) 0.0220(6) Uani 1 1 d . . . . .
H16A H 0.677481 0.635306 0.537849 0.026 Uiso 1 1 calc R U . . .
H16B H 0.658605 0.648943 0.380614 0.026 Uiso 1 1 calc R U . . .
C17 C 0.6803(4) 0.66692(4) 0.5830(4) 0.0215(6) Uani 1 1 d . . . . .
H17A H 0.651499 0.665380 0.696134 0.026 Uiso 1 1 calc R U . . .
H17B H 0.802621 0.668275 0.574649 0.026 Uiso 1 1 calc R U . . .
C18 C 0.6621(4) 0.70441(4) 0.5980(4) 0.0221(6) Uani 1 1 d . . . . .
H18A H 0.671131 0.701672 0.712812 0.027 Uiso 1 1 calc R U . . .
H18B H 0.579386 0.715620 0.583287 0.027 Uiso 1 1 calc R U . . .
C19 C 0.8285(4) 0.71188(4) 0.5381(3) 0.0198(6) Uani 1 1 d . . . . .
C20 C 0.9038(4) 0.70370(5) 0.4046(4) 0.0240(6) Uani 1 1 d . . . . .
H20 H 0.853436 0.692250 0.352604 0.029 Uiso 1 1 calc R U . . .
C21 C 1.0501(4) 0.71176(5) 0.3452(4) 0.0276(7) Uani 1 1 d . . . . .
H21 H 1.098314 0.706025 0.252436 0.033 Uiso 1 1 calc R U . . .
C22 C 1.1264(4) 0.72830(5) 0.4216(4) 0.0301(7) Uani 1 1 d . . . . .
H22 H 1.227716 0.733821 0.382078 0.036 Uiso 1 1 calc R U . . .
C23 C 1.0542(4) 0.73666(5) 0.5557(4) 0.0288(7) Uani 1 1 d . . . . .
H23 H 1.104789 0.748133 0.607170 0.035 Uiso 1 1 calc R U . . .
C24 C 0.9082(4) 0.72836(4) 0.6150(4) 0.0251(7) Uani 1 1 d . . . . .
H24 H 0.861440 0.733902 0.709080 0.030 Uiso 1 1 calc R U . . .
C25 C 0.5934(5) 0.50439(5) 0.7238(4) 0.0318(8) Uani 1 1 d . . . . .
H25A H 0.490147 0.502314 0.664456 0.048 Uiso 1 1 calc R U . . .
H25B H 0.569488 0.512016 0.821411 0.048 Uiso 1 1 calc R U . . .
H25C H 0.642078 0.490890 0.750101 0.048 Uiso 1 1 calc R U . . .
C26 C 1.0411(4) 0.54504(5) 0.3615(4) 0.0251(7) Uani 1 1 d . . . . .
H26A H 0.991083 0.546839 0.256764 0.038 Uiso 1 1 calc R U . . .
H26B H 1.139159 0.536092 0.352964 0.038 Uiso 1 1 calc R U . . .
H26C H 1.074139 0.558587 0.403521 0.038 Uiso 1 1 calc R U . . .

loop_
_atom_site_aniso_label
_atom_site_aniso_U_11
_atom_site_aniso_U_22
_atom_site_aniso_U_33
_atom_site_aniso_U_23
_atom_site_aniso_U_13
_atom_site_aniso_U_12
F1 0.0411(12) 0.0362(10) 0.0387(11) -0.0064(9) 0.0056(10) 0.0009(9)
F2 0.0332(11) 0.0437(12) 0.0359(11) 0.0034(9) -0.0080(9) -0.0022(9)
O1 0.0267(12) 0.0209(10) 0.0219(10) 0.0043(8) 0.0078(9) -0.0005(9)
O2 0.0246(11) 0.0236(10) 0.0153(10) 0.0005(8) 0.0047(8) -0.0012(8)
N1 0.0227(13) 0.0168(11) 0.0227(13) -0.0002(9) -0.0008(11) 0.0001(10)
C1 0.0231(15) 0.0201(13) 0.0098(12) -0.0009(10) -0.0010(11) -0.0049(11)
C2 0.0241(15) 0.0199(13) 0.0116(13) 0.0002(10) 0.0005(11) -0.0045(11)
C3 0.0258(16) 0.0173(13) 0.0119(12) -0.0003(10) 0.0002(11) -0.0044(11)
C4 0.0185(14) 0.0228(13) 0.0101(12) -0.0044(10) 0.0007(11) -0.0027(11)
C5 0.0205(14) 0.0218(13) 0.0118(12) -0.0007(10) 0.0017(11) -0.0070(11)
C6 0.0233(15) 0.0205(13) 0.0095(12) -0.0020(10) -0.0001(11) -0.0050(11)
C7 0.0231(15) 0.0212(13) 0.0139(13) 0.0008(11) 0.0006(11) -0.0054(11)
C8 0.0268(16) 0.0204(14) 0.0130(13) -0.0004(10) -0.0023(12) -0.0048(12)
C9 0.0216(15) 0.0226(14) 0.0135(13) -0.0007(10) -0.0008(11) -0.0045(12)
C10 0.0210(15) 0.0232(14) 0.0114(12) 0.0003(10) 0.0020(11) -0.0047(11)
C11 0.0260(17) 0.0246(14) 0.0214(15) 0.0034(12) -0.0002(12) -0.0003(12)
C12 0.0262(16) 0.0228(14) 0.0167(13) 0.0041(11) -0.0006(12) -0.0021(12)
C13 0.0201(15) 0.0202(13) 0.0148(13) 0.0023(10) 0.0013(11) -0.0002(11)
C14 0.0221(15) 0.0230(14) 0.0283(16) 0.0050(12) -0.0017(13) -0.0002(12)
C15 0.0229(15) 0.0213(14) 0.0269(16) 0.0027(12) 0.0013(13) 0.0033(12)
C16 0.0261(16) 0.0192(13) 0.0207(14) -0.0004(11) 0.0004(12) 0.0001(12)
C17 0.0212(15) 0.0219(14) 0.0213(14) 0.0007(11) -0.0019(12) 0.0023(12)
C18 0.0262(16) 0.0207(13) 0.0195(14) -0.0033(11) 0.0016(12) 0.0015(12)
C19 0.0219(15) 0.0190(13) 0.0183(14) 0.0013(11) -0.0048(12) 0.0019(11)
C20 0.0238(16) 0.0259(14) 0.0223(15) -0.0041(12) -0.0028(12) -0.0018(12)
C21 0.0235(16) 0.0351(17) 0.0242(16) 0.0007(13) 0.0018(13) -0.0016(13)
C22 0.0252(17) 0.0299(16) 0.0352(18) 0.0109(14) -0.0054(14) -0.0051(13)
C23 0.0335(18) 0.0199(14) 0.0330(17) 0.0046(13) -0.0101(15) -0.0051(13)
C24 0.0333(18) 0.0188(13) 0.0233(15) -0.0005(11) -0.0071(13) 0.0011(13)
C25 0.041(2) 0.0217(14) 0.0328(19) 0.0104(13) 0.0133(16) 0.0008(14)
C26 0.0229(16) 0.0286(15) 0.0238(15) -0.0004(12) 0.0070(13) -0.0040(13)

loop_
_atom_type_symbol
_atom_type_description
_atom_type_scat_dispersion_real
_atom_type_scat_dispersion_imag
_atom_type_scat_source
C C 0.0181 0.0091 'International Tables Vol C Tables 4.2.6.8 and 6.1.1.4'
H H 0.0000 0.0000 'International Tables Vol C Tables 4.2.6.8 and 6.1.1.4'
F F 0.0727 0.0534 'International Tables Vol C Tables 4.2.6.8 and 6.1.1.4'
N N 0.0311 0.0180 'International Tables Vol C Tables 4.2.6.8 and 6.1.1.4'
O O 0.0492 0.0322 'International Tables Vol C Tables 4.2.6.8 and 6.1.1.4'

loop_
_geom_angle_atom_site_label_1
_geom_angle_atom_site_label_2
_geom_angle_atom_site_label_3
_geom_angle
_geom_angle_site_symmetry_1
_geom_angle_site_symmetry_3
_geom_angle_publ_flag
C3 O1 C25 116.4(2) . . ?
C4 O2 C26 116.7(2) . . ?
C15 N1 C17 109.3(2) . . ?
C15 N1 C18 110.3(2) . . ?
C18 N1 C17 111.7(2) . . ?
C6 C1 C2 119.2(3) . . ?
C10 C1 C2 122.4(3) . . ?
C10 C1 C6 118.4(3) . . ?
C1 C2 H2 119.9 . . ?
C3 C2 C1 120.3(3) . . ?
C3 C2 H2 119.9 . . ?
O1 C3 C2 125.4(3) . . ?
O1 C3 C4 114.2(3) . . ?
C2 C3 C4 120.4(3) . . ?
O2 C4 C3 114.0(2) . . ?
O2 C4 C5 125.9(3) . . ?
C5 C4 C3 120.1(3) . . ?
C4 C5 H5 119.7 . . ?
C4 C5 C6 120.6(3) . . ?
C6 C5 H5 119.7 . . ?
C1 C6 C5 119.4(3) . . ?
C7 C6 C1 118.6(3) . . ?
C7 C6 C5 121.9(3) . . ?
C6 C7 H7 118.5 . . ?
C8 C7 C6 122.9(3) . . ?
C8 C7 H7 118.5 . . ?
C7 C8 C9 117.6(3) . . ?
C7 C8 C12 120.2(3) . . ?
C9 C8 C12 122.2(3) . . ?
C8 C9 C11 122.5(3) . . ?
C10 C9 C8 120.8(3) . . ?
C10 C9 C11 116.6(3) . . ?
C1 C10 H10 119.2 . . ?
C9 C10 C1 121.7(3) . . ?
C9 C10 H10 119.2 . . ?
F1 C11 F2 105.7(2) . . ?
F1 C11 C9 113.4(3) . . ?
F1 C11 H11 109.0 . . ?
F2 C11 C9 110.6(2) . . ?
F2 C11 H11 109.0 . . ?
C9 C11 H11 109.0 . . ?
C8 C12 H12A 108.5 . . ?
C8 C12 H12B 108.5 . . ?
C8 C12 C13 115.0(2) . . ?
H12A C12 H12B 107.5 . . ?
C13 C12 H12A 108.5 . . ?
C13 C12 H12B 108.5 . . ?
C12 C13 H13 108.4 . . ?
C14 C13 C12 109.3(2) . . ?
C14 C13 H13 108.4 . . ?
C16 C13 C12 113.4(2) . . ?
C16 C13 H13 108.4 . . ?
C16 C13 C14 108.9(2) . . ?
C13 C14 H14A 109.3 . . ?
C13 C14 H14B 109.3 . . ?
H14A C14 H14B 108.0 . . ?
C15 C14 C13 111.6(3) . . ?
C15 C14 H14A 109.3 . . ?
C15 C14 H14B 109.3 . . ?
N1 C15 C14 111.5(3) . . ?
N1 C15 H15A 109.3 . . ?
N1 C15 H15B 109.3 . . ?
C14 C15 H15A 109.3 . . ?
C14 C15 H15B 109.3 . . ?
H15A C15 H15B 108.0 . . ?
C13 C16 H16A 109.3 . . ?
C13 C16 H16B 109.3 . . ?
H16A C16 H16B 108.0 . . ?
C17 C16 C13 111.5(2) . . ?
C17 C16 H16A 109.3 . . ?
C17 C16 H16B 109.3 . . ?
N1 C17 C16 110.7(2) . . ?
N1 C17 H17A 109.5 . . ?
N1 C17 H17B 109.5 . . ?
C16 C17 H17A 109.5 . . ?
C16 C17 H17B 109.5 . . ?
H17A C17 H17B 108.1 . . ?
N1 C18 H18A 108.7 . . ?
N1 C18 H18B 108.7 . . ?
N1 C18 C19 114.2(2) . . ?
H18A C18 H18B 107.6 . . ?
C19 C18 H18A 108.7 . . ?
C19 C18 H18B 108.7 . . ?
C20 C19 C18 122.6(3) . . ?
C20 C19 C24 117.9(3) . . ?
C24 C19 C18 119.4(3) . . ?
C19 C20 H20 119.2 . . ?
C21 C20 C19 121.7(3) . . ?
C21 C20 H20 119.2 . . ?
C20 C21 H21 120.1 . . ?
C20 C21 C22 119.7(3) . . ?
C22 C21 H21 120.1 . . ?
C21 C22 H22 120.2 . . ?
C23 C22 C21 119.6(3) . . ?
C23 C22 H22 120.2 . . ?
C22 C23 H23 119.9 . . ?
C22 C23 C24 120.1(3) . . ?
C24 C23 H23 119.9 . . ?
C19 C24 H24 119.6 . . ?
C23 C24 C19 120.9(3) . . ?
C23 C24 H24 119.6 . . ?
O1 C25 H25A 109.5 . . ?
O1 C25 H25B 109.5 . . ?
O1 C25 H25C 109.5 . . ?
H25A C25 H25B 109.5 . . ?
H25A C25 H25C 109.5 . . ?
H25B C25 H25C 109.5 . . ?
O2 C26 H26A 109.5 . . ?
O2 C26 H26B 109.5 . . ?
O2 C26 H26C 109.5 . . ?
H26A C26 H26B 109.5 . . ?
H26A C26 H26C 109.5 . . ?
H26B C26 H26C 109.5 . . ?

loop_
_geom_bond_atom_site_label_1
_geom_bond_atom_site_label_2
_geom_bond_distance
_geom_bond_site_symmetry_2
_geom_bond_publ_flag
F1 C11 1.348(4) . ?
F2 C11 1.384(4) . ?
O1 C3 1.365(3) . ?
O1 C25 1.433(4) . ?
O2 C4 1.363(4) . ?
O2 C26 1.430(4) . ?
N1 C15 1.455(4) . ?
N1 C17 1.467(4) . ?
N1 C18 1.465(4) . ?
C1 C2 1.427(4) . ?
C1 C6 1.420(4) . ?
C1 C10 1.413(4) . ?
C2 H2 0.9500 . ?
C2 C3 1.370(4) . ?
C3 C4 1.436(4) . ?
C4 C5 1.367(4) . ?
C5 H5 0.9500 . ?
C5 C6 1.422(4) . ?
C6 C7 1.412(4) . ?
C7 H7 0.9500 . ?
C7 C8 1.380(4) . ?
C8 C9 1.428(4) . ?
C8 C12 1.512(4) . ?
C9 C10 1.372(4) . ?
C9 C11 1.509(4) . ?
C10 H10 0.9500 . ?
C11 H11 1.0000 . ?
C12 H12A 0.9900 . ?
C12 H12B 0.9900 . ?
C12 C13 1.539(4) . ?
C13 H13 1.0000 . ?
C13 C14 1.530(4) . ?
C13 C16 1.527(4) . ?
C14 H14A 0.9900 . ?
C14 H14B 0.9900 . ?
C14 C15 1.523(4) . ?
C15 H15A 0.9900 . ?
C15 H15B 0.9900 . ?
C16 H16A 0.9900 . ?
C16 H16B 0.9900 . ?
C16 C17 1.525(4) . ?
C17 H17A 0.9900 . ?
C17 H17B 0.9900 . ?
C18 H18A 0.9900 . ?
C18 H18B 0.9900 . ?
C18 C19 1.510(4) . ?
C19 C20 1.385(4) . ?
C19 C24 1.401(4) . ?
C20 H20 0.9500 . ?
C20 C21 1.381(5) . ?
C21 H21 0.9500 . ?
C21 C22 1.391(5) . ?
C22 H22 0.9500 . ?
C22 C23 1.384(5) . ?
C23 H23 0.9500 . ?
C23 C24 1.385(5) . ?
C24 H24 0.9500 . ?
C25 H25A 0.9800 . ?
C25 H25B 0.9800 . ?
C25 H25C 0.9800 . ?
C26 H26A 0.9800 . ?
C26 H26B 0.9800 . ?
C26 H26C 0.9800 . ?

loop_
_geom_torsion_atom_site_label_1
_geom_torsion_atom_site_label_2
_geom_torsion_atom_site_label_3
_geom_torsion_atom_site_label_4
_geom_torsion
_geom_torsion_site_symmetry_1
_geom_torsion_site_symmetry_2
_geom_torsion_site_symmetry_3
_geom_torsion_site_symmetry_4
_geom_torsion_publ_flag
O1 C3 C4 O2 -0.7(3) . . . . ?
O1 C3 C4 C5 179.5(2) . . . . ?
O2 C4 C5 C6 -179.1(2) . . . . ?
N1 C18 C19 C20 9.7(4) . . . . ?
N1 C18 C19 C24 -173.2(3) . . . . ?
C1 C2 C3 O1 179.5(3) . . . . ?
C1 C2 C3 C4 0.0(4) . . . . ?
C1 C6 C7 C8 1.4(4) . . . . ?
C2 C1 C6 C5 -1.4(4) . . . . ?
C2 C1 C6 C7 177.3(2) . . . . ?
C2 C1 C10 C9 -178.5(3) . . . . ?
C2 C3 C4 O2 178.9(2) . . . . ?
C2 C3 C4 C5 -0.8(4) . . . . ?
C3 C4 C5 C6 0.6(4) . . . . ?
C4 C5 C6 C1 0.6(4) . . . . ?
C4 C5 C6 C7 -178.1(3) . . . . ?
C5 C6 C7 C8 -179.9(3) . . . . ?
C6 C1 C2 C3 1.1(4) . . . . ?
C6 C1 C10 C9 0.8(4) . . . . ?
C6 C7 C8 C9 0.4(4) . . . . ?
C6 C7 C8 C12 -180.0(3) . . . . ?
C7 C8 C9 C10 -1.6(4) . . . . ?
C7 C8 C9 C11 -178.1(3) . . . . ?
C7 C8 C12 C13 -87.3(3) . . . . ?
C8 C9 C10 C1 1.0(4) . . . . ?
C8 C9 C11 F1 -51.8(4) . . . . ?
C8 C9 C11 F2 66.8(3) . . . . ?
C8 C12 C13 C14 -165.1(3) . . . . ?
C8 C12 C13 C16 73.1(3) . . . . ?
C9 C8 C12 C13 92.3(3) . . . . ?
C10 C1 C2 C3 -179.6(3) . . . . ?
C10 C1 C6 C5 179.3(2) . . . . ?
C10 C1 C6 C7 -2.0(4) . . . . ?
C10 C9 C11 F1 131.7(3) . . . . ?
C10 C9 C11 F2 -109.8(3) . . . . ?
C11 C9 C10 C1 177.7(3) . . . . ?
C12 C8 C9 C10 178.8(3) . . . . ?
C12 C8 C9 C11 2.3(4) . . . . ?
C12 C13 C14 C15 -176.0(2) . . . . ?
C12 C13 C16 C17 174.4(2) . . . . ?
C13 C14 C15 N1 57.1(3) . . . . ?
C13 C16 C17 N1 -58.4(3) . . . . ?
C14 C13 C16 C17 52.5(3) . . . . ?
C15 N1 C17 C16 61.4(3) . . . . ?
C15 N1 C18 C19 -158.5(2) . . . . ?
C16 C13 C14 C15 -51.6(3) . . . . ?
C17 N1 C15 C14 -60.9(3) . . . . ?
C17 N1 C18 C19 79.7(3) . . . . ?
C18 N1 C15 C14 175.9(2) . . . . ?
C18 N1 C17 C16 -176.3(2) . . . . ?
C18 C19 C20 C21 175.2(3) . . . . ?
C18 C19 C24 C23 -174.8(3) . . . . ?
C19 C20 C21 C22 1.0(5) . . . . ?
C20 C19 C24 C23 2.4(4) . . . . ?
C20 C21 C22 C23 -0.7(5) . . . . ?
C21 C22 C23 C24 1.2(5) . . . . ?
C22 C23 C24 C19 -2.1(5) . . . . ?
C24 C19 C20 C21 -1.9(5) . . . . ?
C25 O1 C3 C2 -0.1(4) . . . . ?
C25 O1 C3 C4 179.5(3) . . . . ?
C26 O2 C4 C3 174.4(2) . . . . ?
C26 O2 C4 C5 -5.9(4) . . . . ?
